data_7123449
loop_
_publ_author_name
'Weselski, Marek Damian'
'Ksi\;a\.zek, Maria'
'Mess, Pamela'
'Kusz, Joachim'
'Bronisz, Robert'

_publ_section_title
;
 &#x201C;Normal&#x201D; and &#x201C;reverse&#x201D; spin crossover induced
 by two different structural events in iron(II) coordination polymer
;
_journal_name_full 'Chemical Communications'
_journal_paper_doi 10.1039/C9CC02755F
_journal_year 2019
_chemical_formula_moiety
;
C28 H46 Fe N14, 2(C F3 O3 S), 4(C2 H3 N)
;
_chemical_formula_sum 'C38 H58 F6 Fe N18 O6 S2'
_chemical_formula_weight 1096.99
_space_group_crystal_system triclinic
_space_group_IT_number 2
_space_group_name_Hall '-P 1'
_space_group_name_H-M_alt 'P -1'
_symmetry_space_group_name_Hall '-P 1'
_symmetry_space_group_name_H-M 'P -1'
_atom_sites_solution_hydrogens geom
_audit_creation_method SHELXL-2018/3
_audit_update_record
;
2019-03-22 deposited with the CCDC.    2019-05-14 downloaded from the CCDC.
;
_cell_angle_alpha 70.253(5)
_cell_angle_beta 62.681(5)
_cell_angle_gamma 61.357(5)
_cell_formula_units_Z 1
_cell_length_a 11.7464(5)
_cell_length_b 11.8983(7)
_cell_length_c 11.7776(7)
_cell_measurement_reflns_used 5887
_cell_measurement_temperature 100(1)
_cell_measurement_theta_max 35.6700
_cell_measurement_theta_min 3.3690
_cell_volume 1268.75(14)
_computing_cell_refinement 'CrysAlisPro 1.171.38.41q (Rigaku OD, 2015)'
_computing_data_collection 'CrysAlisPro 1.171.38.41q (Rigaku OD, 2015)'
_computing_data_reduction 'CrysAlisPro 1.171.38.41q (Rigaku OD, 2015)'
_computing_structure_refinement 'SHELXL-2018/3 (Sheldrick, 2018)'
_computing_structure_solution 'SHELXS-2013 (Sheldrick, 2018)'
_diffrn_ambient_temperature 100(1)
_diffrn_detector_area_resol_mean 10.4498
_diffrn_measured_fraction_theta_full 0.998
_diffrn_measured_fraction_theta_max 0.998
_diffrn_measurement_device_type
;
SuperNova diffractometer (Agilent Technologies) with Atlas detector
;
_diffrn_measurement_method '\w scans'
_diffrn_radiation_type MoK\a
_diffrn_radiation_wavelength 0.71073
_diffrn_reflns_av_R_equivalents 0.0259
_diffrn_reflns_av_unetI/netI 0.0368
_diffrn_reflns_Laue_measured_fraction_full 0.998
_diffrn_reflns_Laue_measured_fraction_max 0.998
_diffrn_reflns_limit_h_max 14
_diffrn_reflns_limit_h_min -14
_diffrn_reflns_limit_k_max 14
_diffrn_reflns_limit_k_min -14
_diffrn_reflns_limit_l_max 14
_diffrn_reflns_limit_l_min -14
_diffrn_reflns_number 10412
_diffrn_reflns_point_group_measured_fraction_full 0.998
_diffrn_reflns_point_group_measured_fraction_max 0.998
_diffrn_reflns_theta_full 25.242
_diffrn_reflns_theta_max 26.371
_diffrn_reflns_theta_min 3.371
_diffrn_source 'micro-focus sealed X-ray tube'
_exptl_absorpt_coefficient_mu 0.464
_exptl_absorpt_correction_T_max 1.00000
_exptl_absorpt_correction_T_min 0.64614
_exptl_absorpt_correction_type multi-scan
_exptl_absorpt_process_details
;
CrysAlisPro 1.171.38.41q (Rigaku Oxford Diffraction, 2015)
Empirical absorption correction using spherical harmonics,
 implemented in SCALE3 ABSPACK scaling algorithm.
;
_exptl_crystal_density_diffrn 1.436
_exptl_crystal_description polyhedron
_exptl_crystal_F_000 572
_exptl_crystal_size_max 0.130
_exptl_crystal_size_mid 0.100
_exptl_crystal_size_min 0.030
_refine_diff_density_max 0.914
_refine_diff_density_min -0.466
_refine_diff_density_rms 0.063
_refine_ls_extinction_method none
_refine_ls_goodness_of_fit_ref 1.037
_refine_ls_hydrogen_treatment constr
_refine_ls_matrix_type full
_refine_ls_number_parameters 327
_refine_ls_number_reflns 5170
_refine_ls_number_restraints 0
_refine_ls_restrained_S_all 1.037
_refine_ls_R_factor_all 0.0455
_refine_ls_R_factor_gt 0.0382
_refine_ls_shift/su_max 0.000
_refine_ls_shift/su_mean 0.000
_refine_ls_structure_factor_coef Fsqd
_refine_ls_weighting_details 'w=1/[\s^2^(Fo^2^)+(0.0532P)^2^+0.7178P] where P=(Fo^2^+2Fc^2^)/3'
_refine_ls_weighting_scheme calc
_refine_ls_wR_factor_gt 0.1000
_refine_ls_wR_factor_ref 0.1059
_reflns_Friedel_coverage 0.000
_reflns_number_gt 4465
_reflns_number_total 5170
_reflns_threshold_expression 'I > 2\s(I)'
_cod_data_source_file c9cc02755f2.cif
_cod_data_source_block 6_rb18_pm30_2a_6_100k
_cod_database_code 7123449
_shelx_shelxl_version_number 2018/3
_shelx_space_group_comment
;
The symmetry employed for this shelxl refinement is uniquely defined
by the following loop, which should always be used as a source of
symmetry information in preference to the above space-group names.
They are only intended as comments.
;
_shelx_estimated_absorpt_t_min 0.942
_shelx_estimated_absorpt_t_max 0.986

loop_
_space_group_symop_operation_xyz
'x, y, z'
'-x, -y, -z'

loop_
_atom_site_label
_atom_site_type_symbol
_atom_site_fract_x
_atom_site_fract_y
_atom_site_fract_z
_atom_site_U_iso_or_equiv
_atom_site_adp_type
_atom_site_occupancy
_atom_site_site_symmetry_order
_atom_site_calc_flag
_atom_site_refinement_flags_posn
_atom_site_refinement_flags_adp
_atom_site_refinement_flags_occupancy
Fe1 Fe 0.000000 1.000000 0.500000 0.01238(11) Uani 1 2 d S . P
N11 N 0.15478(16) 0.64203(14) 0.41176(15) 0.0147(3) Uani 1 1 d . . .
N13 N 0.08553(15) 0.84089(14) 0.42112(15) 0.0143(3) Uani 1 1 d . . .
N12 N 0.09275(16) 0.72690(15) 0.49400(15) 0.0152(3) Uani 1 1 d . . .
C11 C 0.1768(2) 0.50533(17) 0.46292(19) 0.0187(4) Uani 1 1 d . . .
H11B H 0.167926 0.488211 0.554314 0.022 Uiso 1 1 calc R U .
H11A H 0.272471 0.450383 0.413694 0.022 Uiso 1 1 calc R U .
C12 C 0.07383(19) 0.46793(18) 0.45489(18) 0.0174(4) Uani 1 1 d . . .
H12A H 0.076062 0.493052 0.364952 0.021 Uiso 1 1 calc R U .
H12B H 0.102663 0.372695 0.476923 0.021 Uiso 1 1 calc R U .
C14 C 0.14272(19) 0.82732(18) 0.29431(17) 0.0160(4) Uani 1 1 d . . .
H14 H 0.149883 0.894964 0.223076 0.019 Uiso 1 1 calc R U .
C15 C 0.18839(19) 0.69915(18) 0.28668(18) 0.0157(4) Uani 1 1 d . . .
C16 C 0.2615(2) 0.62600(19) 0.17516(19) 0.0226(4) Uani 1 1 d . . .
H16A H 0.191387 0.620634 0.154847 0.027 Uiso 1 1 calc R U .
H16B H 0.321587 0.536560 0.200714 0.027 Uiso 1 1 calc R U .
C17 C 0.3498(2) 0.6877(2) 0.05452(19) 0.0247(4) Uani 1 1 d . . .
H17A H 0.291177 0.776600 0.029051 0.037 Uiso 1 1 calc R U .
H17B H 0.392338 0.637424 -0.015751 0.037 Uiso 1 1 calc R U .
H17C H 0.422883 0.688770 0.072418 0.037 Uiso 1 1 calc R U .
N1 N 0.29331(16) 1.12253(15) 0.20275(15) 0.0150(3) Uani 1 1 d . . .
N2 N 0.19427(16) 1.07484(15) 0.25090(15) 0.0151(3) Uani 1 1 d . . .
N3 N 0.15899(15) 1.05346(14) 0.37810(15) 0.0142(3) Uani 1 1 d . . .
C1 C 0.3523(2) 1.16087(18) 0.06228(18) 0.0178(4) Uani 1 1 d . . .
H1A H 0.355061 1.246992 0.045748 0.021 Uiso 1 1 calc R U .
H1B H 0.290178 1.169290 0.022172 0.021 Uiso 1 1 calc R U .
C2 C 0.4981(2) 1.06566(18) -0.00226(18) 0.0178(4) Uani 1 1 d . . .
H2A H 0.559105 1.053078 0.041168 0.021 Uiso 1 1 calc R U .
H2B H 0.535495 1.103232 -0.093627 0.021 Uiso 1 1 calc R U .
C4 C 0.23499(19) 1.08741(17) 0.40940(18) 0.0156(4) Uani 1 1 d . . .
H4 H 0.229116 1.080934 0.494399 0.019 Uiso 1 1 calc R U .
C5 C 0.32176(19) 1.13267(17) 0.29718(18) 0.0154(4) Uani 1 1 d . . .
C6 C 0.4199(2) 1.1915(2) 0.27218(19) 0.0206(4) Uani 1 1 d . . .
H6A H 0.385506 1.282989 0.231805 0.025 Uiso 1 1 calc R U .
H6B H 0.511967 1.145082 0.210400 0.025 Uiso 1 1 calc R U .
C7 C 0.4362(2) 1.1857(2) 0.39525(19) 0.0210(4) Uani 1 1 d . . .
H7A H 0.344174 1.221340 0.460845 0.031 Uiso 1 1 calc R U .
H7B H 0.489784 1.236601 0.376633 0.031 Uiso 1 1 calc R U .
H7C H 0.485069 1.095459 0.427495 0.031 Uiso 1 1 calc R U .
N23 N -0.09560(16) 1.09356(15) 0.37921(15) 0.0154(3) Uani 1 1 d . . .
C23 C -0.15133(19) 1.14743(18) 0.30702(18) 0.0170(4) Uani 1 1 d . . .
C231 C -0.2242(2) 1.2168(2) 0.2164(2) 0.0231(4) Uani 1 1 d . . .
H23A H -0.255706 1.159993 0.204867 0.035 Uiso 1 1 calc R U .
H23B H -0.161317 1.243558 0.133027 0.035 Uiso 1 1 calc R U .
H23C H -0.304728 1.293567 0.250448 0.035 Uiso 1 1 calc R U .
S1A S 0.76974(5) 0.84484(5) 0.24456(5) 0.02159(13) Uani 1 1 d . . .
C1A C 0.8962(2) 0.8578(2) 0.0821(2) 0.0224(4) Uani 1 1 d . . .
F1A F 0.92974(13) 0.76433(13) 0.02014(12) 0.0328(3) Uani 1 1 d . . .
F3A F 1.01250(14) 0.85128(17) 0.08214(14) 0.0436(4) Uani 1 1 d . . .
F2A F 0.84626(15) 0.97015(13) 0.01087(12) 0.0370(3) Uani 1 1 d . . .
O3A O 0.75158(17) 0.94765(15) 0.29646(15) 0.0310(4) Uani 1 1 d . . .
O1A O 0.8394(2) 0.71760(16) 0.30192(16) 0.0515(6) Uani 1 1 d . . .
O2A O 0.65268(18) 0.8631(2) 0.22049(16) 0.0448(5) Uani 1 1 d . . .
C99 C 0.0158(4) 0.4591(3) 0.1532(3) 0.0447(7) Uani 1 1 d . . .
N99 N 0.1291(3) 0.4518(2) 0.1129(3) 0.0587(7) Uani 1 1 d . . .
C98 C -0.1257(3) 0.4693(3) 0.2019(3) 0.0459(7) Uani 1 1 d . . .
H98A H -0.189023 0.550292 0.237898 0.069 Uiso 1 1 calc R U .
H98B H -0.136404 0.395745 0.269610 0.069 Uiso 1 1 calc R U .
H98C H -0.147707 0.468985 0.131234 0.069 Uiso 1 1 calc R U .
N89 N 0.5162(2) 0.5057(2) 0.3211(2) 0.0415(5) Uani 1 1 d . . .
C89 C 0.4828(2) 0.6001(2) 0.3538(2) 0.0291(5) Uani 1 1 d . . .
C88 C 0.4396(2) 0.7203(2) 0.3974(2) 0.0313(5) Uani 1 1 d . . .
H88A H 0.346884 0.778969 0.394986 0.047 Uiso 1 1 calc R U .
H88B H 0.505885 0.761512 0.340456 0.047 Uiso 1 1 calc R U .
H88C H 0.437033 0.701289 0.486080 0.047 Uiso 1 1 calc R U .

loop_
_atom_site_aniso_label
_atom_site_aniso_U_11
_atom_site_aniso_U_22
_atom_site_aniso_U_33
_atom_site_aniso_U_23
_atom_site_aniso_U_13
_atom_site_aniso_U_12
Fe1 0.01459(19) 0.01196(19) 0.01183(19) -0.00254(14) -0.00226(14) -0.00793(14)
N11 0.0167(8) 0.0119(7) 0.0165(8) -0.0026(6) -0.0045(6) -0.0074(6)
N13 0.0150(7) 0.0139(8) 0.0154(8) -0.0012(6) -0.0036(6) -0.0091(6)
N12 0.0174(8) 0.0135(8) 0.0158(8) -0.0019(6) -0.0048(6) -0.0082(6)
C11 0.0212(10) 0.0110(9) 0.0226(10) 0.0005(7) -0.0073(8) -0.0079(7)
C12 0.0204(10) 0.0129(9) 0.0195(9) -0.0020(7) -0.0050(8) -0.0093(8)
C14 0.0211(9) 0.0160(9) 0.0115(9) -0.0017(7) -0.0030(7) -0.0107(7)
C15 0.0179(9) 0.0146(9) 0.0157(9) -0.0020(7) -0.0044(7) -0.0090(7)
C16 0.0314(11) 0.0179(10) 0.0184(10) -0.0060(8) -0.0034(8) -0.0125(8)
C17 0.0298(11) 0.0228(10) 0.0185(10) -0.0059(8) -0.0029(9) -0.0116(9)
N1 0.0159(8) 0.0150(8) 0.0149(8) -0.0042(6) -0.0017(6) -0.0090(6)
N2 0.0159(7) 0.0152(8) 0.0149(8) -0.0036(6) -0.0018(6) -0.0092(6)
N3 0.0165(8) 0.0115(7) 0.0146(7) -0.0030(6) -0.0033(6) -0.0069(6)
C1 0.0203(9) 0.0185(9) 0.0149(9) -0.0020(7) -0.0025(8) -0.0118(8)
C2 0.0189(9) 0.0214(10) 0.0138(9) -0.0040(7) -0.0004(7) -0.0128(8)
C4 0.0177(9) 0.0149(9) 0.0162(9) -0.0037(7) -0.0043(7) -0.0086(7)
C5 0.0156(9) 0.0142(9) 0.0173(9) -0.0056(7) -0.0037(7) -0.0066(7)
C6 0.0230(10) 0.0250(10) 0.0180(9) -0.0056(8) -0.0010(8) -0.0168(8)
C7 0.0195(10) 0.0231(10) 0.0236(10) -0.0065(8) -0.0048(8) -0.0116(8)
N23 0.0162(8) 0.0153(8) 0.0155(8) -0.0054(6) -0.0009(6) -0.0093(6)
C23 0.0176(9) 0.0170(9) 0.0161(9) -0.0044(7) -0.0012(8) -0.0098(7)
C231 0.0256(10) 0.0234(10) 0.0205(10) -0.0007(8) -0.0099(8) -0.0099(8)
S1A 0.0289(3) 0.0182(3) 0.0173(2) -0.00200(19) -0.0057(2) -0.0118(2)
C1A 0.0218(10) 0.0253(11) 0.0222(10) -0.0043(8) -0.0073(8) -0.0108(8)
F1A 0.0346(7) 0.0351(7) 0.0275(7) -0.0156(6) -0.0049(6) -0.0113(6)
F3A 0.0245(7) 0.0751(11) 0.0392(8) -0.0213(8) -0.0064(6) -0.0217(7)
F2A 0.0488(8) 0.0320(7) 0.0250(7) 0.0086(6) -0.0126(6) -0.0211(6)
O3A 0.0401(9) 0.0289(8) 0.0268(8) -0.0114(7) -0.0065(7) -0.0159(7)
O1A 0.0870(15) 0.0206(9) 0.0226(9) 0.0030(7) -0.0164(9) -0.0101(9)
O2A 0.0354(9) 0.0845(15) 0.0296(9) -0.0143(9) -0.0009(8) -0.0408(10)
C99 0.068(2) 0.0304(14) 0.0452(16) -0.0098(11) -0.0298(15) -0.0145(13)
N99 0.0635(18) 0.0449(15) 0.0746(19) -0.0285(13) -0.0333(15) -0.0053(13)
C98 0.0710(19) 0.0540(17) 0.0332(14) 0.0028(12) -0.0195(13) -0.0449(15)
N89 0.0357(11) 0.0358(12) 0.0532(14) -0.0146(10) -0.0157(10) -0.0091(9)
C89 0.0229(11) 0.0321(12) 0.0322(12) -0.0046(10) -0.0089(9) -0.0117(9)
C88 0.0311(12) 0.0315(12) 0.0357(13) -0.0055(10) -0.0105(10) -0.0166(10)

loop_
_atom_type_symbol
_atom_type_description
_atom_type_scat_dispersion_real
_atom_type_scat_dispersion_imag
_atom_type_scat_source
C C 0.0033 0.0016 'International Tables Vol C Tables 4.2.6.8 and 6.1.1.4'
H H 0.0000 0.0000 'International Tables Vol C Tables 4.2.6.8 and 6.1.1.4'
N N 0.0061 0.0033 'International Tables Vol C Tables 4.2.6.8 and 6.1.1.4'
F F 0.0171 0.0103 'International Tables Vol C Tables 4.2.6.8 and 6.1.1.4'
S S 0.1246 0.1234 'International Tables Vol C Tables 4.2.6.8 and 6.1.1.4'
Fe Fe 0.3463 0.8444 'International Tables Vol C Tables 4.2.6.8 and 6.1.1.4'
O O 0.0106 0.0060 'International Tables Vol C Tables 4.2.6.8 and 6.1.1.4'

loop_
_geom_angle_atom_site_label_1
_geom_angle_atom_site_label_2
_geom_angle_atom_site_label_3
_geom_angle
_geom_angle_site_symmetry_1
_geom_angle_site_symmetry_3
N23 Fe1 N23 180.0 2_576 .
N23 Fe1 N13 90.37(6) 2_576 .
N23 Fe1 N13 89.63(6) . .
N23 Fe1 N13 89.63(6) 2_576 2_576
N23 Fe1 N13 90.37(6) . 2_576
N13 Fe1 N13 180.00(5) . 2_576
N23 Fe1 N3 89.74(6) 2_576 .
N23 Fe1 N3 90.26(6) . .
N13 Fe1 N3 91.76(6) . .
N13 Fe1 N3 88.24(6) 2_576 .
N23 Fe1 N3 90.26(6) 2_576 2_576
N23 Fe1 N3 89.74(6) . 2_576
N13 Fe1 N3 88.24(6) . 2_576
N13 Fe1 N3 91.76(6) 2_576 2_576
N3 Fe1 N3 180.0 . 2_576
N12 N11 C15 112.22(15) . .
N12 N11 C11 119.46(15) . .
C15 N11 C11 128.32(15) . .
N12 N13 C14 109.66(14) . .
N12 N13 Fe1 121.09(12) . .
C14 N13 Fe1 129.25(13) . .
N13 N12 N11 105.88(14) . .
N11 C11 C12 112.56(15) . .
N11 C11 H11B 109.1 . .
C12 C11 H11B 109.1 . .
N11 C11 H11A 109.1 . .
C12 C11 H11A 109.1 . .
H11B C11 H11A 107.8 . .
C12 C12 C11 112.53(19) 2_566 .
C12 C12 H12A 109.1 2_566 .
C11 C12 H12A 109.1 . .
C12 C12 H12B 109.1 2_566 .
C11 C12 H12B 109.1 . .
H12A C12 H12B 107.8 . .
N13 C14 C15 108.34(16) . .
N13 C14 H14 125.8 . .
C15 C14 H14 125.8 . .
N11 C15 C14 103.90(16) . .
N11 C15 C16 123.20(16) . .
C14 C15 C16 132.89(18) . .
C15 C16 C17 113.16(16) . .
C15 C16 H16A 108.9 . .
C17 C16 H16A 108.9 . .
C15 C16 H16B 108.9 . .
C17 C16 H16B 108.9 . .
H16A C16 H16B 107.8 . .
C16 C17 H17A 109.5 . .
C16 C17 H17B 109.5 . .
H17A C17 H17B 109.5 . .
C16 C17 H17C 109.5 . .
H17A C17 H17C 109.5 . .
H17B C17 H17C 109.5 . .
N2 N1 C5 111.99(15) . .
N2 N1 C1 119.62(15) . .
C5 N1 C1 128.34(16) . .
N3 N2 N1 105.87(14) . .
N2 N3 C4 109.72(15) . .
N2 N3 Fe1 122.81(12) . .
C4 N3 Fe1 127.06(13) . .
N1 C1 C2 113.66(16) . .
N1 C1 H1A 108.8 . .
C2 C1 H1A 108.8 . .
N1 C1 H1B 108.8 . .
C2 C1 H1B 108.8 . .
H1A C1 H1B 107.7 . .
C1 C2 C2 112.99(19) . 2_675
C1 C2 H2A 109.0 . .
C2 C2 H2A 109.0 2_675 .
C1 C2 H2B 109.0 . .
C2 C2 H2B 109.0 2_675 .
H2A C2 H2B 107.8 . .
N3 C4 C5 108.31(16) . .
N3 C4 H4 125.8 . .
C5 C4 H4 125.8 . .
N1 C5 C4 104.11(16) . .
N1 C5 C6 123.48(17) . .
C4 C5 C6 132.25(17) . .
C5 C6 C7 112.31(16) . .
C5 C6 H6A 109.1 . .
C7 C6 H6A 109.1 . .
C5 C6 H6B 109.1 . .
C7 C6 H6B 109.1 . .
H6A C6 H6B 107.9 . .
C6 C7 H7A 109.5 . .
C6 C7 H7B 109.5 . .
H7A C7 H7B 109.5 . .
C6 C7 H7C 109.5 . .
H7A C7 H7C 109.5 . .
H7B C7 H7C 109.5 . .
C23 N23 Fe1 179.07(15) . .
N23 C23 C231 179.2(2) . .
C23 C231 H23A 109.5 . .
C23 C231 H23B 109.5 . .
H23A C231 H23B 109.5 . .
C23 C231 H23C 109.5 . .
H23A C231 H23C 109.5 . .
H23B C231 H23C 109.5 . .
O1A S1A O2A 116.09(13) . .
O1A S1A O3A 114.49(11) . .
O2A S1A O3A 115.20(11) . .
O1A S1A C1A 102.73(10) . .
O2A S1A C1A 102.31(10) . .
O3A S1A C1A 103.25(10) . .
F3A C1A F2A 106.79(17) . .
F3A C1A F1A 108.20(16) . .
F2A C1A F1A 106.59(16) . .
F3A C1A S1A 112.21(14) . .
F2A C1A S1A 111.44(14) . .
F1A C1A S1A 111.34(14) . .
N99 C99 C98 179.2(4) . .
C99 C98 H98A 109.5 . .
C99 C98 H98B 109.5 . .
H98A C98 H98B 109.5 . .
C99 C98 H98C 109.5 . .
H98A C98 H98C 109.5 . .
H98B C98 H98C 109.5 . .
N89 C89 C88 179.3(3) . .
C89 C88 H88A 109.5 . .
C89 C88 H88B 109.5 . .
H88A C88 H88B 109.5 . .
C89 C88 H88C 109.5 . .
H88A C88 H88C 109.5 . .
H88B C88 H88C 109.5 . .

loop_
_geom_bond_atom_site_label_1
_geom_bond_atom_site_label_2
_geom_bond_distance
_geom_bond_site_symmetry_2
Fe1 N23 1.9292(16) 2_576
Fe1 N23 1.9292(16) .
Fe1 N13 1.9912(15) .
Fe1 N13 1.9912(15) 2_576
Fe1 N3 2.0036(15) .
Fe1 N3 2.0036(15) 2_576
N11 N12 1.340(2) .
N11 C15 1.354(2) .
N11 C11 1.467(2) .
N13 N12 1.324(2) .
N13 C14 1.359(2) .
C11 C12 1.523(3) .
C11 H11B 0.9900 .
C11 H11A 0.9900 .
C12 C12 1.519(4) 2_566
C12 H12A 0.9900 .
C12 H12B 0.9900 .
C14 C15 1.373(3) .
C14 H14 0.9500 .
C15 C16 1.497(3) .
C16 C17 1.519(3) .
C16 H16A 0.9900 .
C16 H16B 0.9900 .
C17 H17A 0.9800 .
C17 H17B 0.9800 .
C17 H17C 0.9800 .
N1 N2 1.344(2) .
N1 C5 1.354(2) .
N1 C1 1.472(2) .
N2 N3 1.325(2) .
N3 C4 1.358(2) .
C1 C2 1.523(3) .
C1 H1A 0.9900 .
C1 H1B 0.9900 .
C2 C2 1.525(4) 2_675
C2 H2A 0.9900 .
C2 H2B 0.9900 .
C4 C5 1.373(3) .
C4 H4 0.9500 .
C5 C6 1.492(3) .
C6 C7 1.522(3) .
C6 H6A 0.9900 .
C6 H6B 0.9900 .
C7 H7A 0.9800 .
C7 H7B 0.9800 .
C7 H7C 0.9800 .
N23 C23 1.141(3) .
C23 C231 1.455(3) .
C231 H23A 0.9800 .
C231 H23B 0.9800 .
C231 H23C 0.9800 .
S1A O1A 1.4304(17) .
S1A O2A 1.4311(18) .
S1A O3A 1.4321(15) .
S1A C1A 1.817(2) .
C1A F3A 1.331(2) .
C1A F2A 1.333(2) .
C1A F1A 1.338(2) .
C99 N99 1.158(4) .
C99 C98 1.443(4) .
C98 H98A 0.9800 .
C98 H98B 0.9800 .
C98 H98C 0.9800 .
N89 C89 1.139(3) .
C89 C88 1.459(3) .
C88 H88A 0.9800 .
C88 H88B 0.9800 .
C88 H88C 0.9800 .

loop_
_geom_torsion_atom_site_label_1
_geom_torsion_atom_site_label_2
_geom_torsion_atom_site_label_3
_geom_torsion_atom_site_label_4
_geom_torsion
_geom_torsion_site_symmetry_4
C14 N13 N12 N11 -0.06(19) .
Fe1 N13 N12 N11 179.80(11) .
C15 N11 N12 N13 0.3(2) .
C11 N11 N12 N13 -179.13(15) .
N12 N11 C11 C12 103.70(19) .
C15 N11 C11 C12 -75.6(2) .
N11 C11 C12 C12 -68.0(2) 2_566
N12 N13 C14 C15 -0.2(2) .
Fe1 N13 C14 C15 180.00(13) .
N12 N11 C15 C14 -0.3(2) .
C11 N11 C15 C14 178.98(17) .
N12 N11 C15 C16 178.61(17) .
C11 N11 C15 C16 -2.1(3) .
N13 C14 C15 N11 0.3(2) .
N13 C14 C15 C16 -178.5(2) .
N11 C15 C16 C17 -151.06(19) .
C14 C15 C16 C17 27.5(3) .
C5 N1 N2 N3 -0.28(19) .
C1 N1 N2 N3 -178.02(15) .
N1 N2 N3 C4 0.02(19) .
N1 N2 N3 Fe1 173.15(11) .
N2 N1 C1 C2 -105.21(19) .
C5 N1 C1 C2 77.5(2) .
N1 C1 C2 C2 66.1(3) 2_675
N2 N3 C4 C5 0.2(2) .
Fe1 N3 C4 C5 -172.53(12) .
N2 N1 C5 C4 0.4(2) .
C1 N1 C5 C4 177.90(17) .
N2 N1 C5 C6 -175.44(16) .
C1 N1 C5 C6 2.0(3) .
N3 C4 C5 N1 -0.4(2) .
N3 C4 C5 C6 174.95(19) .
N1 C5 C6 C7 -177.90(17) .
C4 C5 C6 C7 7.5(3) .
O1A S1A C1A F3A -63.09(18) .
O2A S1A C1A F3A 176.19(16) .
O3A S1A C1A F3A 56.24(17) .
O1A S1A C1A F2A 177.21(15) .
O2A S1A C1A F2A 56.49(17) .
O3A S1A C1A F2A -63.46(16) .
O1A S1A C1A F1A 58.35(17) .
O2A S1A C1A F1A -62.37(17) .
O3A S1A C1A F1A 177.68(14) .
